data_4329371
loop_
_publ_author_name
'Manolis J. Manos'
'Eleni J. Kyprianidou'
'Giannis S. Papaefstathiou'
'Anastasios J. Tasiopoulos'

_publ_section_title
;
 Insertion of Functional Groups into a Nd3+ Metal-Organic Framework via
 Single-Crystal-to-Single-Crystal Coordinating Solvent Exchange
;
_journal_name_full 'Inorganic Chemistry'
_journal_page_first 6308
_journal_page_last 6314
_journal_paper_doi 10.1021/ic3005085
_journal_volume 51
_journal_year 2012
_chemical_formula_moiety 'C22 H14 N5 Nd O6'
_chemical_formula_sum 'C22 H14 N5 Nd O6'
_chemical_formula_weight 588.62
_chemical_name_systematic
;
 ?
;
_space_group_IT_number 15
_symmetry_cell_setting monoclinic
_symmetry_space_group_name_Hall '-C 2yc'
_symmetry_space_group_name_H-M 'C 1 2/c 1'
_atom_sites_solution_hydrogens geom
_atom_sites_solution_primary direct
_atom_sites_solution_secondary difmap
_audit_creation_method SHELXL-97
_cell_angle_alpha 90.00
_cell_angle_beta 102.717(5)
_cell_angle_gamma 90.00
_cell_formula_units_Z 8
_cell_length_a 28.6180(12)
_cell_length_b 14.0687(6)
_cell_length_c 13.2796(7)
_cell_measurement_reflns_used 5394
_cell_measurement_temperature 100(2)
_cell_measurement_theta_max 28.6056
_cell_measurement_theta_min 2.8899
_cell_volume 5215.5(4)
_computing_cell_refinement 'CrysAlis RED'
_computing_data_collection 'CrysAlis CCD'
_computing_data_reduction 'CrysAlis RED'
_computing_molecular_graphics
;
 DIAMOND (Brandenburg, 2006)
 MERCURY (Bruno et al. 2002)
;
_computing_publication_material 'WINGX (Farrugia, 1999)'
_computing_structure_refinement 'SHELXL-97 (Sheldrick, 1997)'
_computing_structure_solution 'SHELXL-97 (Sheldrick, 1997)'
_diffrn_ambient_temperature 100(2)
_diffrn_detector_area_resol_mean 10.4223
_diffrn_measured_fraction_theta_full 0.999
_diffrn_measured_fraction_theta_max 0.999
_diffrn_measurement_device_type 'SuperNova, Dual, Cu at zero, Atlas'
_diffrn_measurement_method '\w scans'
_diffrn_radiation_monochromator mirror
_diffrn_radiation_source 'SuperNova (Mo) X-ray Source'
_diffrn_radiation_type MoK\a
_diffrn_radiation_wavelength 0.71073
_diffrn_reflns_av_R_equivalents 0.0381
_diffrn_reflns_av_sigmaI/netI 0.0473
_diffrn_reflns_limit_h_max 34
_diffrn_reflns_limit_h_min -33
_diffrn_reflns_limit_k_max 16
_diffrn_reflns_limit_k_min -16
_diffrn_reflns_limit_l_max 15
_diffrn_reflns_limit_l_min -15
_diffrn_reflns_number 11464
_diffrn_reflns_theta_full 25.00
_diffrn_reflns_theta_max 25.00
_diffrn_reflns_theta_min 2.90
_exptl_absorpt_coefficient_mu 2.033
_exptl_absorpt_correction_T_max 1.00000
_exptl_absorpt_correction_T_min 0.89949
_exptl_absorpt_correction_type multi-scan
_exptl_absorpt_process_details 'empirical absorption correction (CrysAlis RED, Oxford Diffraction)'
_exptl_crystal_colour colorless
_exptl_crystal_density_diffrn 1.499
_exptl_crystal_description plate
_exptl_crystal_F_000 2312
_exptl_crystal_size_max 0.08
_exptl_crystal_size_mid 0.05
_exptl_crystal_size_min 0.03
_refine_diff_density_max 1.797
_refine_diff_density_min -0.881
_refine_diff_density_rms 0.158
_refine_ls_extinction_method none
_refine_ls_goodness_of_fit_ref 1.102
_refine_ls_hydrogen_treatment mixed
_refine_ls_matrix_type full
_refine_ls_number_parameters 311
_refine_ls_number_reflns 4574
_refine_ls_number_restraints 67
_refine_ls_restrained_S_all 1.114
_refine_ls_R_factor_all 0.0611
_refine_ls_R_factor_gt 0.0476
_refine_ls_shift/su_max 0.001
_refine_ls_shift/su_mean 0.000
_refine_ls_structure_factor_coef Fsqd
_refine_ls_weighting_details 'calc w=1/[\s^2^(Fo^2^)+(0.0714P)^2^+37.6371P] where P=(Fo^2^+2Fc^2^)/3'
_refine_ls_weighting_scheme calc
_refine_ls_wR_factor_gt 0.1285
_refine_ls_wR_factor_ref 0.1358
_reflns_number_gt 3610
_reflns_number_total 4574
_reflns_threshold_expression >2sigma(I)
_cod_data_source_file ic3005085_si_002_09.cif
_cod_data_source_block UCY-2-Im
_cod_original_cell_volume 5215.4(4)
_cod_original_sg_symbol_H-M 'C 2/c'
_cod_database_code 4329371

loop_
_symmetry_equiv_pos_as_xyz
'x, y, z'
'-x, y, -z+1/2'
'x+1/2, y+1/2, z'
'-x+1/2, y+1/2, -z+1/2'
'-x, -y, -z'
'x, -y, z-1/2'
'-x+1/2, -y+1/2, -z'
'x+1/2, -y+1/2, z-1/2'

loop_
_atom_site_label
_atom_site_type_symbol
_atom_site_fract_x
_atom_site_fract_y
_atom_site_fract_z
_atom_site_U_iso_or_equiv
_atom_site_adp_type
_atom_site_occupancy
_atom_site_symmetry_multiplicity
_atom_site_calc_flag
_atom_site_refinement_flags
Nd1 Nd 0.182125(11) 0.20347(2) 0.43996(3) 0.01756(15) Uani 1 1 d .
O1 O 0.10872(16) 0.1559(4) 0.5052(4) 0.0295(11) Uani 1 1 d .
O2 O 0.1120(2) 0.3028(4) 0.4555(7) 0.068(2) Uani 1 1 d .
O3 O 0.19292(18) 0.2578(4) 0.6192(4) 0.0362(13) Uani 1 1 d .
O4 O 0.23548(18) 0.1739(4) 0.3275(4) 0.0392(14) Uani 1 1 d .
O5 O 0.22958(16) 0.3462(3) 0.4577(4) 0.0267(11) Uani 1 1 d .
O6 O 0.20945(16) 0.0594(3) 0.5443(4) 0.0297(11) Uani 1 1 d .
N1 N -0.0911(2) 0.4147(5) 0.6501(5) 0.0393(17) Uani 1 1 d .
N2 N 0.1461(5) 0.2804(8) 0.2662(8) 0.097(4) Uani 1 1 d D
N3 N 0.1068(9) 0.3771(16) 0.1343(19) 0.219(10) Uani 1 1 d DU
N4 N 0.1450(3) 0.0634(6) 0.3230(5) 0.057(2) Uani 1 1 d DU
N5 N 0.1292(3) -0.0362(6) 0.1855(8) 0.081(3) Uani 1 1 d DU
C1 C 0.0937(2) 0.2396(6) 0.4984(6) 0.0346(19) Uani 1 1 d .
C2 C 0.0516(3) 0.2652(6) 0.5449(7) 0.040(2) Uani 1 1 d .
C3 C 0.0238(4) 0.1957(7) 0.5740(11) 0.080(4) Uani 1 1 d .
H3 H 0.0328 0.1324 0.5710 0.096 Uiso 1 1 calc R
C4 C -0.0175(4) 0.2175(7) 0.6077(12) 0.082(4) Uani 1 1 d .
H4 H -0.0371 0.1693 0.6232 0.099 Uiso 1 1 calc R
C5 C -0.0293(3) 0.3120(6) 0.6180(8) 0.047(2) Uani 1 1 d .
C6 C -0.0014(3) 0.3824(6) 0.5906(7) 0.045(2) Uani 1 1 d .
H6 H -0.0093 0.4459 0.5972 0.054 Uiso 1 1 calc R
C7 C 0.0389(3) 0.3587(6) 0.5527(7) 0.043(2) Uani 1 1 d .
H7 H 0.0574 0.4066 0.5325 0.051 Uiso 1 1 calc R
C8 C -0.0747(3) 0.3341(7) 0.6480(8) 0.054(3) Uani 1 1 d .
C9 C 0.2214(3) 0.3152(6) 0.6733(6) 0.0351(19) Uani 1 1 d .
C10 C 0.2016(2) 0.3776(5) 0.7469(5) 0.0271(16) Uani 1 1 d .
C11 C 0.1550(3) 0.3682(5) 0.7595(6) 0.0319(17) Uani 1 1 d .
H11 H 0.1350 0.3226 0.7217 0.038 Uiso 1 1 calc R
C12 C 0.1379(2) 0.4258(5) 0.8273(6) 0.0279(16) Uani 1 1 d .
C13 C 0.1665(2) 0.4972(5) 0.8797(6) 0.0275(16) Uani 1 1 d .
H13 H 0.1542 0.5391 0.9215 0.033 Uiso 1 1 calc R
C14 C 0.2133(2) 0.5059(5) 0.8697(5) 0.0237(15) Uani 1 1 d .
C15 C 0.2309(2) 0.4455(5) 0.8040(5) 0.0244(15) Uani 1 1 d .
H15 H 0.2626 0.4509 0.7985 0.029 Uiso 1 1 calc R
C16 C 0.2529(2) 0.0769(5) 0.5685(5) 0.0223(14) Uani 1 1 d .
C17 C 0.1047(7) 0.321(2) 0.216(2) 0.30(2) Uani 1 1 d DU
H17 H 0.0762 0.3116 0.2370 0.355 Uiso 1 1 calc R
C18 C 0.1711(11) 0.313(2) 0.198(2) 0.265(18) Uani 1 1 d DU
H18 H 0.2027 0.2942 0.2053 0.317 Uiso 1 1 calc R
C19 C 0.1521(10) 0.373(2) 0.120(2) 0.257(16) Uani 1 1 d DU
H19 H 0.1661 0.4024 0.0712 0.308 Uiso 1 1 calc R
C20 C 0.1417(3) 0.0517(5) 0.2217(5) 0.049(2) Uani 1 1 d DU
H20 H 0.1475 0.1009 0.1792 0.059 Uiso 1 1 calc R
C21 C 0.1243(8) -0.083(3) 0.2711(19) 0.39(3) Uani 1 1 d DU
H21 H 0.1158 -0.1470 0.2734 0.465 Uiso 1 1 calc R
C22 C 0.1338(7) -0.0238(12) 0.353(3) 0.33(2) Uani 1 1 d DU
H22 H 0.1327 -0.0405 0.4199 0.399 Uiso 1 1 calc R
H16 H -0.095(3) 0.274(6) 0.655(6) 0.03(2) Uiso 1 1 d .

loop_
_atom_site_aniso_label
_atom_site_aniso_U_11
_atom_site_aniso_U_22
_atom_site_aniso_U_33
_atom_site_aniso_U_23
_atom_site_aniso_U_13
_atom_site_aniso_U_12
Nd1 0.0133(2) 0.0197(2) 0.0217(2) -0.00058(16) 0.00819(14) 0.00089(13)
O1 0.024(2) 0.034(3) 0.034(3) -0.004(2) 0.015(2) -0.001(2)
O2 0.057(4) 0.053(4) 0.117(6) 0.051(4) 0.068(4) 0.041(3)
O3 0.034(3) 0.047(3) 0.035(3) -0.024(3) 0.022(2) -0.019(3)
O4 0.026(3) 0.062(3) 0.038(3) -0.026(3) 0.026(2) -0.024(3)
O5 0.024(2) 0.018(2) 0.040(3) 0.008(2) 0.012(2) 0.0009(19)
O6 0.022(3) 0.020(2) 0.047(3) 0.008(2) 0.008(2) -0.0003(19)
N1 0.025(3) 0.051(4) 0.050(4) 0.015(3) 0.025(3) 0.018(3)
N2 0.126(10) 0.101(8) 0.040(5) -0.016(5) -0.034(6) 0.043(7)
N3 0.224(10) 0.216(10) 0.215(10) -0.002(5) 0.045(5) 0.001(5)
N4 0.062(4) 0.063(4) 0.055(4) -0.015(3) 0.033(3) -0.031(3)
N5 0.096(5) 0.081(5) 0.073(4) -0.013(4) 0.033(4) -0.034(4)
C1 0.018(3) 0.052(5) 0.037(4) 0.017(4) 0.014(3) 0.014(3)
C2 0.022(4) 0.051(5) 0.049(5) 0.010(4) 0.014(4) 0.010(3)
C3 0.072(7) 0.054(6) 0.145(12) 0.037(7) 0.091(8) 0.029(5)
C4 0.071(7) 0.049(6) 0.155(13) 0.038(7) 0.086(9) 0.025(5)
C5 0.038(5) 0.047(5) 0.067(6) 0.029(5) 0.034(5) 0.019(4)
C6 0.029(4) 0.040(5) 0.072(6) 0.002(5) 0.022(4) 0.006(4)
C7 0.027(4) 0.044(5) 0.062(6) 0.014(4) 0.021(4) 0.008(3)
C8 0.044(5) 0.047(5) 0.083(8) 0.018(5) 0.041(5) 0.008(4)
C9 0.031(4) 0.047(5) 0.034(4) -0.008(4) 0.021(4) -0.010(3)
C10 0.025(3) 0.033(4) 0.027(4) -0.006(3) 0.015(3) -0.012(3)
C11 0.028(4) 0.036(4) 0.036(4) -0.009(3) 0.016(3) -0.014(3)
C12 0.015(3) 0.034(4) 0.039(4) -0.002(3) 0.016(3) -0.005(3)
C13 0.028(4) 0.024(4) 0.036(4) -0.007(3) 0.017(3) -0.003(3)
C14 0.023(3) 0.022(3) 0.029(4) -0.001(3) 0.010(3) -0.002(3)
C15 0.022(3) 0.029(4) 0.026(4) -0.003(3) 0.015(3) -0.006(3)
C16 0.028(4) 0.018(3) 0.025(4) 0.002(3) 0.014(3) 0.003(3)
C17 0.30(2) 0.29(2) 0.30(2) 0.001(5) 0.063(7) -0.006(5)
C18 0.267(18) 0.263(18) 0.263(18) 0.001(5) 0.055(6) 0.006(5)
C19 0.259(16) 0.259(16) 0.254(16) 0.000(5) 0.058(6) -0.001(5)
C20 0.051(4) 0.051(4) 0.046(4) -0.011(3) 0.011(3) -0.011(3)
C21 0.39(3) 0.39(3) 0.38(3) 0.000(5) 0.085(8) -0.005(5)
C22 0.34(2) 0.33(2) 0.33(2) 0.001(5) 0.076(7) -0.005(5)

loop_
_atom_type_symbol
_atom_type_description
_atom_type_scat_dispersion_real
_atom_type_scat_dispersion_imag
_atom_type_scat_source
C C 0.0033 0.0016 'International Tables Vol C Tables 4.2.6.8 and 6.1.1.4'
H H 0.0000 0.0000 'International Tables Vol C Tables 4.2.6.8 and 6.1.1.4'
N N 0.0061 0.0033 'International Tables Vol C Tables 4.2.6.8 and 6.1.1.4'
O O 0.0106 0.0060 'International Tables Vol C Tables 4.2.6.8 and 6.1.1.4'
Nd Nd -0.1943 3.0179 'International Tables Vol C Tables 4.2.6.8 and 6.1.1.4'

loop_
_geom_angle_atom_site_label_1
_geom_angle_atom_site_label_2
_geom_angle_atom_site_label_3
_geom_angle
_geom_angle_site_symmetry_1
_geom_angle_site_symmetry_3
O4 Nd1 O5 77.46(17) . .
O4 Nd1 O3 134.23(17) . .
O5 Nd1 O3 72.37(17) . .
O4 Nd1 O6 92.33(19) . .
O5 Nd1 O6 121.66(16) . .
O3 Nd1 O6 75.87(19) . .
O4 Nd1 O2 141.7(2) . .
O5 Nd1 O2 88.37(19) . .
O3 Nd1 O2 71.1(2) . .
O6 Nd1 O2 124.90(18) . .
O4 Nd1 O1 149.08(17) . .
O5 Nd1 O1 132.82(16) . .
O3 Nd1 O1 71.76(16) . .
O6 Nd1 O1 77.06(16) . .
O2 Nd1 O1 51.38(17) . .
O4 Nd1 N2 72.3(3) . .
O5 Nd1 N2 80.9(3) . .
O3 Nd1 N2 133.2(3) . .
O6 Nd1 N2 150.0(3) . .
O2 Nd1 N2 70.4(3) . .
O1 Nd1 N2 102.8(4) . .
O4 Nd1 N4 74.17(19) . .
O5 Nd1 N4 147.41(19) . .
O3 Nd1 N4 140.05(19) . .
O6 Nd1 N4 75.5(2) . .
O2 Nd1 N4 104.2(3) . .
O1 Nd1 N4 75.07(18) . .
N2 Nd1 N4 75.5(3) . .
O4 Nd1 O5 67.19(17) . 7_556
O5 Nd1 O5 73.69(16) . 7_556
O3 Nd1 O5 71.74(17) . 7_556
O6 Nd1 O5 50.18(14) . 7_556
O2 Nd1 O5 142.2(2) . 7_556
O1 Nd1 O5 121.15(15) . 7_556
N2 Nd1 O5 135.7(4) . 7_556
N4 Nd1 O5 108.8(2) . 7_556
O4 Nd1 C1 157.9(2) . .
O5 Nd1 C1 109.9(2) . .
O3 Nd1 C1 67.1(2) . .
O6 Nd1 C1 100.53(19) . .
O2 Nd1 C1 25.6(2) . .
O1 Nd1 C1 26.0(2) . .
N2 Nd1 C1 88.0(4) . .
N4 Nd1 C1 91.6(2) . .
O5 Nd1 C1 134.56(19) 7_556 .
O4 Nd1 C16 78.75(19) . .
O5 Nd1 C16 98.41(17) . .
O3 Nd1 C16 72.67(19) . .
O6 Nd1 C16 24.56(16) . .
O2 Nd1 C16 139.1(2) . .
O1 Nd1 C16 99.10(17) . .
N2 Nd1 C16 150.5(3) . .
N4 Nd1 C16 91.5(2) . .
O5 Nd1 C16 25.63(16) 7_556 .
C1 Nd1 C16 119.25(19) . .
O4 Nd1 Nd1 67.45(12) . 7_556
O5 Nd1 Nd1 39.19(11) . 7_556
O3 Nd1 Nd1 67.35(11) . 7_556
O6 Nd1 Nd1 83.57(11) . 7_556
O2 Nd1 Nd1 120.2(2) . 7_556
O1 Nd1 Nd1 137.88(12) . 7_556
N2 Nd1 Nd1 112.2(3) . 7_556
N4 Nd1 Nd1 135.17(17) . 7_556
O5 Nd1 Nd1 34.50(9) 7_556 7_556
C1 Nd1 Nd1 131.52(18) . 7_556
C16 Nd1 Nd1 59.52(13) . 7_556
C1 O1 Nd1 91.4(4) . .
C1 O2 Nd1 93.8(4) . .
C9 O3 Nd1 133.1(5) . .
C9 O4 Nd1 138.8(5) 7_556 .
C16 O5 Nd1 158.4(5) 7_556 .
C16 O5 Nd1 88.6(4) 7_556 7_556
Nd1 O5 Nd1 106.31(16) . 7_556
C16 O6 Nd1 99.0(4) . .
C8 N1 C12 118.8(7) . 2_556
C17 N2 C18 93(2) . .
C17 N2 Nd1 139.5(17) . .
C18 N2 Nd1 125.7(18) . .
C19 N3 C17 108(3) . .
C20 N4 C22 102(2) . .
C20 N4 Nd1 128.7(6) . .
C22 N4 Nd1 127.6(19) . .
C20 N5 C21 103(2) . .
O2 C1 O1 122.5(6) . .
O2 C1 C2 118.3(7) . .
O1 C1 C2 119.1(7) . .
O2 C1 Nd1 60.6(4) . .
O1 C1 Nd1 62.6(3) . .
C2 C1 Nd1 170.9(6) . .
C3 C2 C7 119.0(7) . .
C3 C2 C1 120.6(8) . .
C7 C2 C1 120.3(7) . .
C2 C3 C4 121.5(9) . .
C2 C3 H3 119.3 . .
C4 C3 H3 119.3 . .
C5 C4 C3 119.1(9) . .
C5 C4 H4 120.4 . .
C3 C4 H4 120.4 . .
C6 C5 C4 119.9(8) . .
C6 C5 C8 121.3(8) . .
C4 C5 C8 118.5(8) . .
C5 C6 C7 119.9(8) . .
C5 C6 H6 120.0 . .
C7 C6 H6 120.0 . .
C2 C7 C6 120.4(8) . .
C2 C7 H7 119.8 . .
C6 C7 H7 119.8 . .
N1 C8 C5 124.4(8) . .
N1 C8 H16 122(4) . .
C5 C8 H16 113(4) . .
O4 C9 O3 126.5(7) 7_556 .
O4 C9 C10 116.5(7) 7_556 .
O3 C9 C10 117.0(6) . .
C15 C10 C11 118.8(6) . .
C15 C10 C9 119.3(6) . .
C11 C10 C9 122.0(6) . .
C12 C11 C10 120.8(7) . .
C12 C11 H11 119.6 . .
C10 C11 H11 119.6 . .
C11 C12 C13 119.9(6) . .
C11 C12 N1 123.4(6) . 2_556
C13 C12 N1 116.6(6) . 2_556
C14 C13 C12 119.8(6) . .
C14 C13 H13 120.1 . .
C12 C13 H13 120.1 . .
C13 C14 C15 119.9(6) . .
C13 C14 C16 121.9(6) . 4_556
C15 C14 C16 118.1(6) . 4_556
C10 C15 C14 120.6(6) . .
C10 C15 H15 119.7 . .
C14 C15 H15 119.7 . .
O6 C16 O5 122.1(6) . 7_556
O6 C16 C14 119.9(6) . 4_546
O5 C16 C14 118.0(6) 7_556 4_546
O6 C16 Nd1 56.4(3) . .
O5 C16 Nd1 65.7(3) 7_556 .
C14 C16 Nd1 175.6(5) 4_546 .
N2 C17 N3 117(2) . .
N2 C17 C18 43.3(10) . .
N3 C17 C18 73.8(19) . .
N2 C17 H17 121.5 . .
N3 C17 H17 121.5 . .
C18 C17 H17 164.4 . .
C19 C18 N2 123(3) . .
C19 C18 C17 80(2) . .
N2 C18 C17 43.3(10) . .
C19 C18 H18 118.5 . .
N2 C18 H18 118.5 . .
C17 C18 H18 161.4 . .
C18 C19 N3 99(3) . .
C18 C19 H19 130.6 . .
N3 C19 H19 130.6 . .
N4 C20 N5 115.2(8) . .
N4 C20 H20 122.4 . .
N5 C20 H20 122.4 . .
N5 C21 C22 109(3) . .
N5 C21 H21 125.3 . .
C22 C21 H21 125.3 . .
N4 C22 C21 110(3) . .
N4 C22 H22 124.8 . .
C21 C22 H22 124.8 . .

loop_
_geom_bond_atom_site_label_1
_geom_bond_atom_site_label_2
_geom_bond_distance
_geom_bond_site_symmetry_2
Nd1 O4 2.396(4) .
Nd1 O5 2.406(4) .
Nd1 O3 2.454(5) .
Nd1 O6 2.483(5) .
Nd1 O2 2.491(5) .
Nd1 O1 2.533(4) .
Nd1 N2 2.551(10) .
Nd1 N4 2.588(7) .
Nd1 O5 2.684(5) 7_556
Nd1 C1 2.852(7) .
Nd1 C16 2.943(7) .
Nd1 Nd1 4.0770(7) 7_556
O1 C1 1.250(9) .
O2 C1 1.234(9) .
O3 C9 1.256(9) .
O4 C9 1.245(9) 7_556
O5 C16 1.274(8) 7_556
O5 Nd1 2.684(5) 7_556
O6 C16 1.239(8) .
N1 C8 1.229(11) .
N1 C12 1.442(8) 2_556
N2 C17 1.352(5) .
N2 C18 1.353(5) .
N3 C19 1.352(5) .
N3 C17 1.353(5) .
N4 C20 1.338(5) .
N4 C22 1.349(3) .
N5 C20 1.347(3) .
N5 C21 1.349(3) .
C1 C2 1.514(10) .
C2 C3 1.368(12) .
C2 C7 1.374(12) .
C3 C4 1.388(12) .
C3 H3 0.9300 .
C4 C5 1.386(12) .
C4 H4 0.9300 .
C5 C6 1.371(11) .
C5 C8 1.474(11) .
C6 C7 1.397(11) .
C6 H6 0.9300 .
C7 H7 0.9300 .
C8 H16 1.03(8) .
C9 O4 1.245(9) 7_556
C9 C10 1.513(10) .
C10 C15 1.382(10) .
C10 C11 1.388(9) .
C11 C12 1.380(10) .
C11 H11 0.9300 .
C12 C13 1.382(10) .
C12 N1 1.442(8) 2_556
C13 C14 1.380(9) .
C13 H13 0.9300 .
C14 C15 1.389(9) .
C14 C16 1.503(9) 4_556
C15 H15 0.9300 .
C16 O5 1.274(8) 7_556
C16 C14 1.503(9) 4_546
C17 C18 1.97(3) .
C17 H17 0.9300 .
C18 C19 1.351(3) .
C18 H18 0.9300 .
C19 H19 0.9300 .
C20 H20 0.9300 .
C21 C22 1.350(3) .
C21 H21 0.9300 .
C22 H22 0.9300 .
